data_4344562
loop_
_publ_author_name
'Rodr\'iguez-Rodr\'iguez, Aurora'
'Halime, Zakaria'
'Lima, Lu\'is M P'
'Beyler, Maryline'
'Deniaud, David'
'Le Poul, Nicolas'
'Delgado, Rita'
'Platas-Iglesias, Carlos'
'Patinec, V\'eronique'
'Tripier, Rapha\"el'

_publ_section_title
;
 Cyclams with Ambidentate Methylthiazolyl Pendants for Stable, Inert, and
 Selective Cu(II) Coordination.
;
_journal_issue 2
_journal_name_full 'Inorganic chemistry'
_journal_page_first 619
_journal_page_last 632
_journal_paper_doi 10.1021/acs.inorgchem.5b01779
_journal_volume 55
_journal_year 2016
_chemical_formula_moiety
;
        C18 H30 N6 S2 Zn 2+, (Cl O4 1-)2, H2 O
;
_chemical_formula_sum 'C18 H32 Cl2 N6 O9 S2 Zn'
_chemical_formula_weight 676.91
_space_group_IT_number 2
_symmetry_cell_setting triclinic
_symmetry_Int_Tables_number 2
_symmetry_space_group_name_Hall '-P 1'
_symmetry_space_group_name_H-M 'P -1'
_atom_sites_solution_hydrogens geom
_atom_sites_solution_primary direct
_atom_sites_solution_secondary difmap
_audit_creation_date 2015-04-14T19:41:11-00:00
_audit_creation_method 'WinGX routine CIF_UPDATE'
_cell_angle_alpha 75.406(2)
_cell_angle_beta 79.394(2)
_cell_angle_gamma 89.335(2)
_cell_formula_units_Z 4
_cell_length_a 9.7814(2)
_cell_length_b 16.8871(4)
_cell_length_c 16.9644(4)
_cell_measurement_reflns_used 11984
_cell_measurement_temperature 170(2)
_cell_measurement_theta_max 27.537
_cell_measurement_theta_min 3.627
_cell_volume 2663.65(11)
_computing_cell_refinement
;
        CrysAlisPro, Agilent Technologies,
        Version 1.171.37.34i (release 04-08-2014 CrysAlis171 .NET)
        (compiled Aug  4 2014,14:34:23)
;
_computing_data_collection
;
        CrysAlisPro, Agilent Technologies,
        Version 1.171.37.34i (release 04-08-2014 CrysAlis171 .NET)
        (compiled Aug  4 2014,14:34:23)
;
_computing_data_reduction
;
        CrysAlisPro, Agilent Technologies,
        Version 1.171.37.34i (release 04-08-2014 CrysAlis171 .NET)
        (compiled Aug  4 2014,14:34:23)
;
_computing_molecular_graphics
;
        ORTEP3 for Windows (Farrugia, 1997)
        MERCURY  (Bruno et al., 2002)
;
_computing_publication_material
;
        WinGX (Farrugia, 1999)
        PLATON (Spek, 1990-2003)
        enCIFer (Allen et al., 2004)
;
_computing_structure_refinement 'SHELXL-97 (Sheldrick, 1997)'
_computing_structure_solution 'SIR-92 (Altomare et al., 1992)'
_diffrn_ambient_temperature 170(2)
_diffrn_detector 'CCD plate'
_diffrn_detector_area_resol_mean 8.3622
_diffrn_measured_fraction_theta_full 0.998
_diffrn_measured_fraction_theta_max 0.998
_diffrn_measurement_device 'four-circle diffractometer'
_diffrn_measurement_device_type 'Xcalibur, Sapphire2, large Be window'
_diffrn_measurement_method '\w scans'
_diffrn_orient_matrix_UB_11 0.024552
_diffrn_orient_matrix_UB_12 0.0409668
_diffrn_orient_matrix_UB_13 -0.0189863
_diffrn_orient_matrix_UB_21 0.017148
_diffrn_orient_matrix_UB_22 0.0033699
_diffrn_orient_matrix_UB_23 0.0378995
_diffrn_orient_matrix_UB_31 0.0674779
_diffrn_orient_matrix_UB_32 -0.014025
_diffrn_orient_matrix_UB_33 -0.01173
_diffrn_radiation_monochromator graphite
_diffrn_radiation_probe x-ray
_diffrn_radiation_type MoK\a
_diffrn_radiation_wavelength 0.71073
_diffrn_reflns_av_R_equivalents 0.0895
_diffrn_reflns_av_unetI/netI 0.073
_diffrn_reflns_limit_h_max 11
_diffrn_reflns_limit_h_min -12
_diffrn_reflns_limit_k_max 20
_diffrn_reflns_limit_k_min -21
_diffrn_reflns_limit_l_max 21
_diffrn_reflns_limit_l_min -21
_diffrn_reflns_number 38699
_diffrn_reflns_theta_full 26.37
_diffrn_reflns_theta_max 26.37
_diffrn_reflns_theta_min 3.33
_diffrn_source 'Enhance (Mo) X-ray Source'
_exptl_absorpt_coefficient_mu 1.339
_exptl_absorpt_correction_T_max 0.9147
_exptl_absorpt_correction_T_min 0.5911
_exptl_absorpt_correction_type multi-scan
_exptl_absorpt_process_details
;
        CrysAlisPro, Agilent Technologies,
        Version 1.171.37.34i (release 04-08-2014 CrysAlis171 .NET)
        (compiled Aug  4 2014,14:34:23)
        Empirical absorption correction using spherical harmonics,
        implemented in SCALE3 ABSPACK scaling algorithm.
        Empirical absorption correction using spherical harmonics,
        implemented in SCALE3 ABSPACK scaling algorithm.
;
_exptl_crystal_colour colourless
_exptl_crystal_density_diffrn 1.688
_exptl_crystal_density_method 'not measured'
_exptl_crystal_description 'prism // [1 0 0]'
_exptl_crystal_F_000 1400
_exptl_crystal_recrystallization_method
;
from solution in acetonitrile-water mixture at room temperature,
by slow evaporation of solvents
;
_exptl_crystal_size_max 0.23
_exptl_crystal_size_mid 0.09
_exptl_crystal_size_min 0.07
_refine_diff_density_max 0.703
_refine_diff_density_min -0.569
_refine_diff_density_rms 0.094
_refine_ls_extinction_method none
_refine_ls_goodness_of_fit_ref 1.05
_refine_ls_hydrogen_treatment mixed
_refine_ls_matrix_type full
_refine_ls_number_parameters 709
_refine_ls_number_reflns 10862
_refine_ls_number_restraints 38
_refine_ls_restrained_S_all 1.05
_refine_ls_R_factor_all 0.0685
_refine_ls_R_factor_gt 0.046
_refine_ls_shift/su_max 0.001
_refine_ls_shift/su_mean 0
_refine_ls_structure_factor_coef Fsqd
_refine_ls_weighting_details 'calc w=1/[\s^2^(Fo^2^)+(0.0506P)^2^+0.4629P] where P=(Fo^2^+2Fc^2^)/3'
_refine_ls_weighting_scheme calc
_refine_ls_wR_factor_gt 0.1066
_refine_ls_wR_factor_ref 0.1219
_reflns_number_gt 8204
_reflns_number_total 10862
_reflns_threshold_expression >2sigma(I)
_cod_data_source_file ic5b01779_si_002.cif
_cod_data_source_block arr35-a_170k
_cod_depositor_comments
;
The following automatic conversions were performed:

data name '_iucr_refine_instruction_details' was replaced with
'_iucr_refine_instructions_details' as specified in the replacement
file 'data/replacement-values/replacement_tags.lst'.

Automatic conversion script
Id: cif_correct_tags 9268 2022-04-12 08:56:07Z antanas 
;
_cod_original_cell_volume 2663.65(10)
_cod_original_sg_symbol_Hall -P1
_cod_database_code 4344562

loop_
_symmetry_equiv_pos_as_xyz
'x, y, z'
'-x, -y, -z'

loop_
_atom_site_label
_atom_site_type_symbol
_atom_site_fract_x
_atom_site_fract_y
_atom_site_fract_z
_atom_site_U_iso_or_equiv
_atom_site_adp_type
_atom_site_occupancy
_atom_site_symmetry_multiplicity
_atom_site_calc_flag
_atom_site_refinement_flags
C1 C 0.0456(4) 0.0911(2) 0.3948(2) 0.0293(8) Uani 1 1 d .
H1A H -0.0517 0.0738 0.422 0.035 Uiso 1 1 calc R
H1B H 0.0911 0.109 0.4352 0.035 Uiso 1 1 calc R
C2 C 0.1207(3) 0.01823(19) 0.3725(2) 0.0283(8) Uani 1 1 d D
H2A H 0.1243 -0.025 0.4237 0.034 Uiso 1 1 calc R
H2B H 0.069 -0.0046 0.3378 0.034 Uiso 1 1 calc R
C3 C 0.3346(3) -0.02173(19) 0.2922(2) 0.0286(8) Uani 1 1 d D
H3A H 0.2841 -0.0335 0.2507 0.034 Uiso 1 1 calc R
H3B H 0.3319 -0.0725 0.3371 0.034 Uiso 1 1 calc R
C4 C 0.4846(4) 0.0025(2) 0.2515(2) 0.0307(8) Uani 1 1 d .
H4A H 0.5305 0.0209 0.2916 0.037 Uiso 1 1 calc R
H4B H 0.5318 -0.0469 0.2408 0.037 Uiso 1 1 calc R
C5 C 0.5078(3) 0.06907(19) 0.1711(2) 0.0262(7) Uani 1 1 d .
H5A H 0.6082 0.0727 0.1466 0.031 Uiso 1 1 calc R
H5B H 0.4572 0.0522 0.1322 0.031 Uiso 1 1 calc R
C6 C 0.5488(3) 0.1856(2) 0.2272(2) 0.0291(8) Uani 1 1 d .
H6A H 0.642 0.2033 0.1931 0.035 Uiso 1 1 calc R
H6B H 0.5613 0.1413 0.2759 0.035 Uiso 1 1 calc R
C7 C 0.4826(3) 0.2572(2) 0.2566(2) 0.0294(8) Uani 1 1 d D
H7A H 0.5413 0.2764 0.2903 0.035 Uiso 1 1 calc R
H7B H 0.4746 0.3031 0.2083 0.035 Uiso 1 1 calc R
C8 C 0.2618(4) 0.3004(2) 0.3259(2) 0.0321(8) Uani 1 1 d D
H8A H 0.2408 0.3364 0.2741 0.039 Uiso 1 1 calc R
H8B H 0.3177 0.3331 0.3504 0.039 Uiso 1 1 calc R
C9 C 0.1258(4) 0.2702(2) 0.3865(2) 0.0336(9) Uani 1 1 d .
H9A H 0.147 0.2259 0.4328 0.04 Uiso 1 1 calc R
H9B H 0.0885 0.3158 0.4101 0.04 Uiso 1 1 calc R
C10 C 0.0124(4) 0.2384(2) 0.3504(2) 0.0320(8) Uani 1 1 d .
H10A H -0.0739 0.2277 0.393 0.038 Uiso 1 1 calc R
H10B H -0.0066 0.2821 0.3029 0.038 Uiso 1 1 calc R
C11 C -0.0659(3) 0.1489(2) 0.2761(2) 0.0282(8) Uani 1 1 d .
H11A H -0.09 0.2022 0.2421 0.034 Uiso 1 1 calc R
H11B H -0.1506 0.1243 0.3162 0.034 Uiso 1 1 calc R
C12 C -0.0169(3) 0.09352(19) 0.2213(2) 0.0241(7) Uani 1 1 d .
C13 C 0.0140(3) -0.0023(2) 0.1365(2) 0.0287(8) Uani 1 1 d .
H13 H 0.0094 -0.0421 0.1062 0.034 Uiso 1 1 calc R
C14 C 0.1289(4) 0.0412(2) 0.1337(2) 0.0272(8) Uani 1 1 d .
H14 H 0.2157 0.0348 0.1004 0.033 Uiso 1 1 calc R
C15 C 0.4802(3) 0.2067(2) 0.0918(2) 0.0270(8) Uani 1 1 d .
H15A H 0.4732 0.1728 0.0528 0.032 Uiso 1 1 calc R
H15B H 0.574 0.2337 0.0761 0.032 Uiso 1 1 calc R
C16 C 0.3731(3) 0.27057(19) 0.08421(19) 0.0228(7) Uani 1 1 d .
C17 C 0.2243(4) 0.3820(2) 0.0393(2) 0.0310(8) Uani 1 1 d .
H17 H 0.1785 0.4286 0.0135 0.037 Uiso 1 1 calc R
C18 C 0.1705(3) 0.32751(19) 0.1114(2) 0.0267(8) Uani 1 1 d .
H18 H 0.0804 0.3323 0.1419 0.032 Uiso 1 1 calc R
N1 N 0.0443(3) 0.16224(15) 0.32157(16) 0.0242(6) Uani 1 1 d .
N2 N 0.2629(3) 0.04330(16) 0.32715(16) 0.0241(6) Uani 1 1 d D
N3 N 0.4633(3) 0.15283(15) 0.17737(16) 0.0212(6) Uani 1 1 d .
N4 N 0.3438(3) 0.23084(17) 0.30660(17) 0.0270(6) Uani 1 1 d D
N5 N 0.1125(3) 0.09585(16) 0.18270(16) 0.0243(6) Uani 1 1 d .
N6 N 0.2557(3) 0.26454(15) 0.13736(16) 0.0233(6) Uani 1 1 d .
S1 S -0.12356(9) 0.02370(5) 0.20222(6) 0.0294(2) Uani 1 1 d .
S2 S 0.38707(10) 0.35454(5) 0.00147(5) 0.0325(2) Uani 1 1 d .
Zn1 Zn 0.24746(4) 0.15970(2) 0.24086(2) 0.02079(11) Uani 1 1 d .
H2N H 0.315(3) 0.0527(19) 0.3628(16) 0.025 Uiso 1 1 d D
H4N H 0.355(3) 0.1986(16) 0.3551(13) 0.025 Uiso 1 1 d D
C21 C 0.1694(4) 0.5922(2) 0.4131(2) 0.0338(8) Uani 1 1 d .
H21A H 0.0936 0.6158 0.4465 0.041 Uiso 1 1 calc R
H21B H 0.2415 0.5743 0.4471 0.041 Uiso 1 1 calc R
C22 C 0.1116(4) 0.5183(2) 0.3922(2) 0.0306(8) Uani 1 1 d D
H22A H 0.1879 0.4921 0.362 0.037 Uiso 1 1 calc R
H22B H 0.0697 0.4776 0.444 0.037 Uiso 1 1 calc R
C23 C -0.0402(4) 0.4775(2) 0.3082(2) 0.0317(8) Uani 1 1 d D
H23A H -0.0699 0.4289 0.355 0.038 Uiso 1 1 calc R
H23B H 0.0393 0.4622 0.2703 0.038 Uiso 1 1 calc R
C24 C -0.1597(4) 0.5017(2) 0.2621(2) 0.0330(8) Uani 1 1 d .
H24A H -0.198 0.4517 0.2525 0.04 Uiso 1 1 calc R
H24B H -0.2341 0.5229 0.2986 0.04 Uiso 1 1 calc R
C25 C -0.1258(4) 0.5652(2) 0.1795(2) 0.0296(8) Uani 1 1 d .
H25A H -0.0513 0.5441 0.1429 0.036 Uiso 1 1 calc R
H25B H -0.2093 0.5707 0.1535 0.036 Uiso 1 1 calc R
C26 C -0.1981(3) 0.6878(2) 0.2262(2) 0.0281(8) Uani 1 1 d .
H26A H -0.2447 0.6469 0.2765 0.034 Uiso 1 1 calc R
H26B H -0.2672 0.705 0.1898 0.034 Uiso 1 1 calc R
C27 C -0.1509(3) 0.7614(2) 0.2512(2) 0.0305(8) Uani 1 1 d D
H27A H -0.1092 0.8043 0.2011 0.037 Uiso 1 1 calc R
H27B H -0.2316 0.7844 0.2813 0.037 Uiso 1 1 calc R
C28 C 0.0246(4) 0.8054(2) 0.3209(2) 0.0320(8) Uani 1 1 d D
H28A H -0.0456 0.8429 0.3391 0.038 Uiso 1 1 calc R
H28B H 0.0847 0.8361 0.2689 0.038 Uiso 1 1 calc R
C29 C 0.1125(4) 0.7761(2) 0.3870(2) 0.0348(9) Uani 1 1 d .
H29A H 0.0554 0.7364 0.4344 0.042 Uiso 1 1 calc R
H29B H 0.1356 0.8236 0.4071 0.042 Uiso 1 1 calc R
C30 C 0.2481(4) 0.7359(2) 0.3603(2) 0.0339(9) Uani 1 1 d .
H30A H 0.3046 0.7751 0.3121 0.041 Uiso 1 1 calc R
H30B H 0.3011 0.7257 0.4061 0.041 Uiso 1 1 calc R
C31 C 0.3712(4) 0.6328(2) 0.3019(2) 0.0381(9) Uani 1 1 d .
H31A H 0.416 0.6011 0.3472 0.046 Uiso 1 1 calc R
H31B H 0.4301 0.6826 0.2729 0.046 Uiso 1 1 calc R
C32 C 0.3609(3) 0.5820(2) 0.2421(2) 0.0275(8) Uani 1 1 d .
C33 C 0.3930(3) 0.4951(2) 0.1477(2) 0.0296(8) Uani 1 1 d .
H33 H 0.4204 0.4587 0.1137 0.035 Uiso 1 1 calc R
C34 C 0.2774(4) 0.5380(2) 0.1481(2) 0.0288(8) Uani 1 1 d .
H34 H 0.213 0.5347 0.1133 0.035 Uiso 1 1 calc R
C35 C -0.0376(4) 0.6982(2) 0.0954(2) 0.0300(8) Uani 1 1 d .
H35A H -0.1198 0.7255 0.076 0.036 Uiso 1 1 calc R
H35B H -0.0028 0.6614 0.0596 0.036 Uiso 1 1 calc R
C36 C 0.0739(3) 0.7621(2) 0.0869(2) 0.0268(8) Uani 1 1 d .
C37 C 0.2475(4) 0.8728(2) 0.0419(2) 0.0376(9) Uani 1 1 d .
H37 H 0.3087 0.919 0.0158 0.045 Uiso 1 1 calc R
C38 C 0.2553(4) 0.8197(2) 0.1147(2) 0.0313(8) Uani 1 1 d .
H38 H 0.3242 0.8253 0.1459 0.038 Uiso 1 1 calc R
N7 N 0.2312(3) 0.65677(16) 0.33744(17) 0.0270(6) Uani 1 1 d .
N8 N 0.0059(3) 0.54415(16) 0.34073(17) 0.0272(6) Uani 1 1 d D
N9 N -0.0802(3) 0.64889(16) 0.18177(16) 0.0241(6) Uani 1 1 d .
N10 N -0.0468(3) 0.73570(16) 0.30512(18) 0.0271(6) Uani 1 1 d D
N11 N 0.2577(3) 0.58724(16) 0.20236(17) 0.0268(6) Uani 1 1 d .
N12 N 0.1562(3) 0.75651(16) 0.14077(17) 0.0261(6) Uani 1 1 d .
S3 S 0.48469(9) 0.51568(5) 0.21768(6) 0.0317(2) Uani 1 1 d .
S4 S 0.11053(11) 0.84458(6) 0.00326(6) 0.0376(2) Uani 1 1 d .
Zn2 Zn 0.08860(4) 0.65588(2) 0.25004(2) 0.02256(11) Uani 1 1 d .
H8N H -0.068(2) 0.5565(19) 0.3752(17) 0.027 Uiso 1 1 d D
H10N H -0.085(3) 0.7064(17) 0.3576(13) 0.027 Uiso 1 1 d D
O1 O 0.7097(3) 0.82061(17) 0.04351(18) 0.0596(9) Uani 1 1 d .
O2 O 0.5652(3) 0.93078(15) 0.04067(18) 0.0498(7) Uani 1 1 d .
O3 O 0.7569(3) 0.92318(18) 0.10480(19) 0.0562(8) Uani 1 1 d .
O4 O 0.5669(3) 0.83248(17) 0.16669(18) 0.0527(8) Uani 1 1 d .
Cl1 Cl 0.64935(9) 0.87656(5) 0.08919(6) 0.0310(2) Uani 1 1 d .
O5 O 0.7579(4) 0.3275(2) 0.0409(2) 0.0859(13) Uani 1 1 d .
O6 O 0.6712(3) 0.4259(2) 0.1064(2) 0.0653(9) Uani 1 1 d .
O7 O 0.9036(3) 0.43317(15) 0.04276(18) 0.0476(7) Uani 1 1 d .
O8 O 0.8204(3) 0.3322(2) 0.1651(2) 0.0750(11) Uani 1 1 d .
Cl2 Cl 0.78922(8) 0.37937(5) 0.08917(6) 0.0301(2) Uani 1 1 d .
O9 O 0.3755(3) 0.11195(17) 0.59715(17) 0.0551(8) Uani 1 1 d .
O10 O 0.3269(3) -0.02081(17) 0.58994(19) 0.0548(8) Uani 1 1 d .
O11 O 0.1628(3) 0.07972(18) 0.56679(18) 0.0532(8) Uani 1 1 d .
O12 O 0.3670(3) 0.08790(18) 0.46828(15) 0.0470(7) Uani 1 1 d .
Cl3 Cl 0.30802(9) 0.06487(6) 0.55584(6) 0.0352(2) Uani 1 1 d .
O13 O 0.3176(5) 0.4518(2) 0.5634(2) 0.1014(14) Uani 1 1 d .
O14 O 0.4289(4) 0.3322(2) 0.5667(2) 0.0952(13) Uani 1 1 d .
O15 O 0.2114(3) 0.3515(3) 0.5288(2) 0.0910(13) Uani 1 1 d .
O16 O 0.4060(3) 0.41958(19) 0.43917(16) 0.0561(8) Uani 1 1 d .
Cl4 Cl 0.34448(10) 0.38617(6) 0.52342(6) 0.0397(2) Uani 1 1 d .
O17 O 0.7057(4) 0.3318(3) 0.4141(3) 0.1066(16) Uani 1 1 d D
H17V H 0.667(7) 0.283(2) 0.428(5) 0.16 Uiso 1 1 d D
H17W H 0.646(6) 0.363(3) 0.434(5) 0.16 Uiso 1 1 d D
O18 O 0.6561(4) 0.1561(3) 0.4935(3) 0.0889(12) Uani 1 1 d D
H18V H 0.615(6) 0.130(4) 0.462(3) 0.133 Uiso 1 1 d D
H18W H 0.578(4) 0.149(4) 0.530(3) 0.133 Uiso 1 1 d D

loop_
_atom_site_aniso_label
_atom_site_aniso_U_11
_atom_site_aniso_U_22
_atom_site_aniso_U_33
_atom_site_aniso_U_23
_atom_site_aniso_U_13
_atom_site_aniso_U_12
C1 0.0318(19) 0.0307(19) 0.0218(18) -0.0051(15) 0.0018(16) 0.0021(15)
C2 0.0306(19) 0.0248(18) 0.0233(18) 0.0006(14) 0.0013(16) -0.0019(14)
C3 0.0310(19) 0.0239(18) 0.0293(19) -0.0031(15) -0.0066(16) 0.0052(14)
C4 0.0319(19) 0.0251(18) 0.033(2) -0.0034(15) -0.0061(17) 0.0093(15)
C5 0.0202(17) 0.0305(18) 0.0268(19) -0.0064(15) -0.0032(15) 0.0060(14)
C6 0.0229(18) 0.037(2) 0.030(2) -0.0093(16) -0.0098(16) -0.0008(15)
C7 0.0306(19) 0.0320(19) 0.0279(19) -0.0083(15) -0.0098(16) -0.0026(15)
C8 0.042(2) 0.0254(18) 0.032(2) -0.0119(15) -0.0081(17) 0.0006(15)
C9 0.046(2) 0.030(2) 0.026(2) -0.0129(16) -0.0029(17) 0.0057(16)
C10 0.036(2) 0.0299(19) 0.030(2) -0.0112(16) -0.0020(17) 0.0054(15)
C11 0.0197(17) 0.0315(19) 0.033(2) -0.0076(16) -0.0053(16) 0.0020(14)
C12 0.0239(18) 0.0235(17) 0.0227(18) -0.0001(14) -0.0068(15) -0.0010(13)
C13 0.0300(19) 0.0292(19) 0.030(2) -0.0100(15) -0.0097(16) 0.0042(15)
C14 0.0282(18) 0.0302(19) 0.0234(18) -0.0072(15) -0.0050(15) 0.0052(14)
C15 0.0250(18) 0.0326(19) 0.0189(17) -0.0020(14) 0.0012(15) 0.0019(14)
C16 0.0251(17) 0.0235(17) 0.0191(17) -0.0007(13) -0.0087(15) -0.0020(13)
C17 0.042(2) 0.0242(18) 0.030(2) -0.0041(15) -0.0188(17) 0.0050(15)
C18 0.0267(18) 0.0263(18) 0.030(2) -0.0074(15) -0.0127(16) 0.0047(14)
N1 0.0278(15) 0.0218(14) 0.0220(15) -0.0056(11) -0.0026(12) 0.0037(11)
N2 0.0274(15) 0.0237(15) 0.0217(15) -0.0049(12) -0.0066(13) 0.0012(12)
N3 0.0198(14) 0.0247(14) 0.0191(14) -0.0040(11) -0.0055(12) 0.0011(11)
N4 0.0304(16) 0.0284(16) 0.0225(15) -0.0061(12) -0.0059(14) 0.0012(12)
N5 0.0231(15) 0.0252(15) 0.0240(15) -0.0055(12) -0.0040(12) -0.0009(11)
N6 0.0243(15) 0.0215(14) 0.0230(15) -0.0009(11) -0.0085(13) 0.0028(11)
S1 0.0238(4) 0.0313(5) 0.0333(5) -0.0068(4) -0.0078(4) -0.0015(3)
S2 0.0402(5) 0.0285(5) 0.0237(5) 0.0027(4) -0.0057(4) -0.0028(4)
Zn1 0.0215(2) 0.0205(2) 0.0190(2) -0.00323(15) -0.00269(16) 0.00017(15)
C21 0.046(2) 0.0285(19) 0.029(2) -0.0051(15) -0.0151(18) 0.0010(16)
C22 0.041(2) 0.0239(18) 0.0272(19) -0.0021(14) -0.0122(17) 0.0048(15)
C23 0.034(2) 0.0234(18) 0.038(2) -0.0046(16) -0.0118(17) -0.0002(15)
C24 0.031(2) 0.0269(19) 0.043(2) -0.0092(16) -0.0114(18) -0.0002(15)
C25 0.0252(18) 0.035(2) 0.032(2) -0.0116(16) -0.0083(16) 0.0003(15)
C26 0.0193(17) 0.037(2) 0.0268(19) -0.0066(15) -0.0037(15) 0.0082(14)
C27 0.0287(19) 0.0303(19) 0.0280(19) -0.0034(15) -0.0004(16) 0.0107(15)
C28 0.038(2) 0.0239(18) 0.035(2) -0.0126(15) -0.0037(17) 0.0047(15)
C29 0.046(2) 0.0265(19) 0.033(2) -0.0146(16) -0.0003(18) -0.0015(16)
C30 0.039(2) 0.029(2) 0.036(2) -0.0124(16) -0.0065(18) -0.0050(16)
C31 0.029(2) 0.045(2) 0.049(3) -0.022(2) -0.0159(19) 0.0077(17)
C32 0.0218(17) 0.0290(19) 0.032(2) -0.0081(15) -0.0066(16) 0.0030(14)
C33 0.0281(19) 0.0303(19) 0.031(2) -0.0111(16) -0.0036(16) 0.0049(15)
C34 0.0272(18) 0.0323(19) 0.029(2) -0.0117(16) -0.0054(16) 0.0032(15)
C35 0.032(2) 0.036(2) 0.0224(18) -0.0057(15) -0.0078(16) 0.0072(15)
C36 0.0287(19) 0.0280(18) 0.0204(18) -0.0042(14) 0.0008(16) 0.0076(14)
C37 0.038(2) 0.032(2) 0.035(2) -0.0063(17) 0.0094(18) 0.0002(16)
C38 0.0261(19) 0.0318(19) 0.033(2) -0.0079(16) 0.0013(16) -0.0020(15)
N7 0.0303(16) 0.0281(15) 0.0260(16) -0.0102(12) -0.0088(13) 0.0021(12)
N8 0.0288(16) 0.0242(15) 0.0296(17) -0.0070(12) -0.0086(14) 0.0056(12)
N9 0.0223(14) 0.0256(15) 0.0239(15) -0.0055(12) -0.0052(12) 0.0055(11)
N10 0.0307(16) 0.0235(15) 0.0273(16) -0.0079(12) -0.0044(14) 0.0043(12)
N11 0.0254(15) 0.0256(15) 0.0299(16) -0.0070(12) -0.0066(13) 0.0055(12)
N12 0.0238(15) 0.0282(15) 0.0255(16) -0.0066(12) -0.0029(13) 0.0046(12)
S3 0.0222(4) 0.0346(5) 0.0394(5) -0.0105(4) -0.0070(4) 0.0079(4)
S4 0.0483(6) 0.0325(5) 0.0254(5) 0.0004(4) -0.0018(4) 0.0079(4)
Zn2 0.0231(2) 0.0224(2) 0.0224(2) -0.00531(16) -0.00551(17) 0.00446(15)
O1 0.093(2) 0.0482(18) 0.0512(19) -0.0272(15) -0.0302(18) 0.0334(17)
O2 0.0515(18) 0.0351(15) 0.064(2) -0.0011(14) -0.0321(16) 0.0169(13)
O3 0.0503(18) 0.064(2) 0.061(2) -0.0158(16) -0.0279(16) -0.0132(15)
O4 0.0498(18) 0.0536(18) 0.0464(18) 0.0027(14) -0.0095(15) 0.0037(14)
Cl1 0.0344(5) 0.0272(4) 0.0369(5) -0.0100(4) -0.0185(4) 0.0065(4)
O5 0.090(3) 0.084(3) 0.088(3) -0.061(2) 0.032(2) -0.043(2)
O6 0.0364(17) 0.078(2) 0.076(2) -0.0212(19) 0.0048(16) 0.0242(15)
O7 0.0308(14) 0.0287(14) 0.071(2) 0.0038(13) -0.0008(14) -0.0048(11)
O8 0.049(2) 0.083(2) 0.067(2) 0.0285(19) -0.0110(18) 0.0057(17)
Cl2 0.0228(4) 0.0266(4) 0.0384(5) -0.0088(4) 0.0013(4) 0.0019(3)
O9 0.077(2) 0.0527(19) 0.0412(17) -0.0143(14) -0.0200(16) -0.0146(16)
O10 0.0606(19) 0.0390(16) 0.060(2) -0.0031(14) -0.0117(16) 0.0053(14)
O11 0.0373(16) 0.074(2) 0.0486(18) -0.0190(16) -0.0049(14) 0.0147(14)
O12 0.0453(17) 0.070(2) 0.0242(14) -0.0097(13) -0.0050(13) 0.0000(14)
Cl3 0.0355(5) 0.0394(5) 0.0304(5) -0.0082(4) -0.0065(4) 0.0006(4)
O13 0.157(4) 0.080(3) 0.064(2) -0.040(2) 0.016(3) 0.002(3)
O14 0.082(3) 0.115(3) 0.086(3) -0.002(2) -0.044(2) 0.044(2)
O15 0.052(2) 0.154(4) 0.044(2) 0.025(2) -0.0174(17) -0.050(2)
O16 0.0517(19) 0.080(2) 0.0308(16) -0.0126(15) 0.0064(14) -0.0200(16)
Cl4 0.0329(5) 0.0533(6) 0.0305(5) -0.0057(4) -0.0070(4) 0.0018(4)
O17 0.080(3) 0.092(3) 0.114(4) -0.002(3) 0.033(3) 0.016(2)
O18 0.071(3) 0.101(3) 0.098(3) -0.042(3) 0.000(2) -0.032(2)

loop_
_atom_type_symbol
_atom_type_description
_atom_type_scat_dispersion_real
_atom_type_scat_dispersion_imag
_atom_type_scat_source
C C 0.0033 0.0016 'International Tables Vol C Tables 4.2.6.8 and 6.1.1.4'
H H 0 0 'International Tables Vol C Tables 4.2.6.8 and 6.1.1.4'
N N 0.0061 0.0033 'International Tables Vol C Tables 4.2.6.8 and 6.1.1.4'
O O 0.0106 0.006 'International Tables Vol C Tables 4.2.6.8 and 6.1.1.4'
S S 0.1246 0.1234 'International Tables Vol C Tables 4.2.6.8 and 6.1.1.4'
Cl Cl 0.1484 0.1585 'International Tables Vol C Tables 4.2.6.8 and 6.1.1.4'
Zn Zn 0.2839 1.4301 'International Tables Vol C Tables 4.2.6.8 and 6.1.1.4'

loop_
_exptl_crystal_face_index_h
_exptl_crystal_face_index_k
_exptl_crystal_face_index_l
_exptl_crystal_face_perp_dist
1 -5 0 0.035
0 1 -1 0.05
0 0 1 0.04
-1 0 0 0.09
0 0 -1 0.04
0 -1 -1 0.055
-1 5 0 0.035
1 0 0 0.12
1 1 2 0.085
0 2 1 0.025

loop_
_geom_angle_atom_site_label_1
_geom_angle_atom_site_label_2
_geom_angle_atom_site_label_3
_geom_angle
N1 C1 C2 113.4(3)
N2 C2 C1 110.2(3)
N2 C3 C4 112.2(3)
C5 C4 C3 116.4(3)
N3 C5 C4 116.2(3)
N3 C6 C7 112.4(3)
N4 C7 C6 108.9(3)
N4 C8 C9 111.2(3)
C10 C9 C8 115.8(3)
N1 C10 C9 115.7(3)
N1 C11 C12 110.4(3)
N5 C12 C11 121.9(3)
N5 C12 S1 114.6(2)
C11 C12 S1 123.5(2)
C14 C13 S1 110.7(3)
C13 C14 N5 115.2(3)
N3 C15 C16 112.2(2)
N6 C16 C15 123.0(3)
N6 C16 S2 113.9(2)
C15 C16 S2 123.0(2)
C18 C17 S2 109.9(3)
C17 C18 N6 115.1(3)
C11 N1 C1 110.3(3)
C11 N1 C10 107.7(3)
C1 N1 C10 109.6(2)
C11 N1 Zn1 107.88(18)
C1 N1 Zn1 104.06(18)
C10 N1 Zn1 117.2(2)
C2 N2 C3 112.9(2)
C2 N2 Zn1 106.3(2)
C3 N2 Zn1 116.7(2)
C15 N3 C6 110.6(3)
C15 N3 C5 107.9(2)
C6 N3 C5 110.5(3)
C15 N3 Zn1 108.30(18)
C6 N3 Zn1 103.93(18)
C5 N3 Zn1 115.49(18)
C7 N4 C8 112.5(3)
C7 N4 Zn1 106.34(19)
C8 N4 Zn1 114.8(2)
C12 N5 C14 110.3(3)
C12 N5 Zn1 109.9(2)
C14 N5 Zn1 137.1(2)
C16 N6 C18 111.0(3)
C16 N6 Zn1 111.9(2)
C18 N6 Zn1 137.1(2)
C13 S1 C12 89.24(16)
C17 S2 C16 90.12(16)
N6 Zn1 N2 168.69(10)
N6 Zn1 N4 90.69(10)
N2 Zn1 N4 95.30(11)
N6 Zn1 N1 105.65(10)
N2 Zn1 N1 83.90(10)
N4 Zn1 N1 90.79(10)
N6 Zn1 N3 80.59(10)
N2 Zn1 N3 90.58(10)
N4 Zn1 N3 83.17(10)
N1 Zn1 N3 171.42(10)
N6 Zn1 N5 88.35(10)
N2 Zn1 N5 87.47(10)
N4 Zn1 N5 169.53(10)
N1 Zn1 N5 79.45(10)
N3 Zn1 N5 106.93(9)
N7 C21 C22 112.4(3)
N8 C22 C21 109.7(3)
N8 C23 C24 112.5(3)
C25 C24 C23 116.6(3)
N9 C25 C24 116.6(3)
N9 C26 C27 112.6(3)
N10 C27 C26 109.0(3)
N10 C28 C29 111.2(3)
C28 C29 C30 116.1(3)
N7 C30 C29 115.3(3)
N7 C31 C32 110.9(3)
N11 C32 C31 122.2(3)
N11 C32 S3 114.5(3)
C31 C32 S3 123.3(3)
C34 C33 S3 110.0(3)
C33 C34 N11 115.5(3)
N9 C35 C36 112.4(3)
N12 C36 C35 122.8(3)
N12 C36 S4 114.4(3)
C35 C36 S4 122.7(3)
C38 C37 S4 109.8(3)
C37 C38 N12 115.3(3)
C31 N7 C21 109.8(3)
C31 N7 C30 108.1(3)
C21 N7 C30 109.5(3)
C31 N7 Zn2 108.9(2)
C21 N7 Zn2 103.8(2)
C30 N7 Zn2 116.7(2)
C22 N8 C23 112.5(3)
C22 N8 Zn2 106.3(2)
C23 N8 Zn2 116.7(2)
C35 N9 C26 110.1(3)
C35 N9 C25 108.0(3)
C26 N9 C25 109.7(2)
C35 N9 Zn2 108.9(2)
C26 N9 Zn2 103.05(19)
C25 N9 Zn2 117.0(2)
C28 N10 C27 113.2(3)
C28 N10 Zn2 114.8(2)
C27 N10 Zn2 106.38(19)
C32 N11 C34 110.6(3)
C32 N11 Zn2 112.7(2)
C34 N11 Zn2 136.0(2)
C36 N12 C38 110.7(3)
C36 N12 Zn2 111.2(2)
C38 N12 Zn2 137.9(2)
C32 S3 C33 89.54(17)
C36 S4 C37 89.81(18)
N10 Zn2 N11 168.41(11)
N10 Zn2 N8 95.61(11)
N11 Zn2 N8 88.74(10)
N10 Zn2 N12 89.96(10)
N11 Zn2 N12 87.82(10)
N8 Zn2 N12 168.07(10)
N10 Zn2 N9 83.95(10)
N11 Zn2 N9 106.86(10)
N8 Zn2 N9 89.71(10)
N12 Zn2 N9 80.37(10)
N10 Zn2 N7 90.41(10)
N11 Zn2 N7 79.42(10)
N8 Zn2 N7 83.21(11)
N12 Zn2 N7 107.35(10)
N9 Zn2 N7 170.49(10)
O3 Cl1 O1 109.4(2)
O3 Cl1 O2 108.96(18)
O1 Cl1 O2 108.68(18)
O3 Cl1 O4 109.32(18)
O1 Cl1 O4 109.92(18)
O2 Cl1 O4 110.55(18)
O5 Cl2 O6 108.5(2)
O5 Cl2 O8 110.2(2)
O6 Cl2 O8 108.9(2)
O5 Cl2 O7 108.73(18)
O6 Cl2 O7 109.40(18)
O8 Cl2 O7 111.15(19)
O9 Cl3 O11 110.15(18)
O9 Cl3 O10 109.33(19)
O11 Cl3 O10 109.05(18)
O9 Cl3 O12 109.24(17)
O11 Cl3 O12 108.98(17)
O10 Cl3 O12 110.09(18)
O14 Cl4 O15 112.8(3)
O14 Cl4 O16 113.1(2)
O15 Cl4 O16 109.91(19)
O14 Cl4 O13 107.5(3)
O15 Cl4 O13 104.3(3)
O16 Cl4 O13 108.8(2)

loop_
_geom_bond_atom_site_label_1
_geom_bond_atom_site_label_2
_geom_bond_distance
C1 N1 1.496(4)
C1 C2 1.520(4)
C2 N2 1.471(4)
C3 N2 1.485(4)
C3 C4 1.515(5)
C4 C5 1.515(4)
C5 N3 1.498(4)
C6 N3 1.491(4)
C6 C7 1.516(4)
C7 N4 1.470(4)
C8 N4 1.485(4)
C8 C9 1.528(5)
C9 C10 1.525(5)
C10 N1 1.497(4)
C11 N1 1.486(4)
C11 C12 1.494(4)
C12 N5 1.310(4)
C12 S1 1.711(3)
C13 C14 1.336(5)
C13 S1 1.711(3)
C14 N5 1.380(4)
C15 N3 1.487(4)
C15 C16 1.494(4)
C16 N6 1.310(4)
C16 S2 1.712(3)
C17 C18 1.351(5)
C17 S2 1.708(4)
C18 N6 1.378(4)
N1 Zn1 2.202(3)
N2 Zn1 2.157(3)
N3 Zn1 2.203(2)
N4 Zn1 2.159(3)
N5 Zn1 2.220(3)
N6 Zn1 2.147(3)
C21 N7 1.491(4)
C21 C22 1.523(5)
C22 N8 1.467(4)
C23 N8 1.480(4)
C23 C24 1.520(5)
C24 C25 1.519(5)
C25 N9 1.498(4)
C26 N9 1.498(4)
C26 C27 1.512(5)
C27 N10 1.482(4)
C28 N10 1.479(4)
C28 C29 1.519(5)
C29 C30 1.529(5)
C30 N7 1.502(4)
C31 N7 1.486(4)
C31 C32 1.501(5)
C32 N11 1.304(4)
C32 S3 1.705(3)
C33 C34 1.335(4)
C33 S3 1.714(4)
C34 N11 1.376(4)
C35 N9 1.477(4)
C35 C36 1.505(5)
C36 N12 1.310(4)
C36 S4 1.707(3)
C37 C38 1.346(5)
C37 S4 1.717(4)
C38 N12 1.379(4)
N7 Zn2 2.217(3)
N8 Zn2 2.167(3)
N9 Zn2 2.204(3)
N10 Zn2 2.140(3)
N11 Zn2 2.161(3)
N12 Zn2 2.179(3)
O1 Cl1 1.424(3)
O2 Cl1 1.430(3)
O3 Cl1 1.422(3)
O4 Cl1 1.436(3)
O5 Cl2 1.412(3)
O6 Cl2 1.416(3)
O7 Cl2 1.427(2)
O8 Cl2 1.418(3)
O9 Cl3 1.422(3)
O10 Cl3 1.440(3)
O11 Cl3 1.426(3)
O12 Cl3 1.445(3)
O13 Cl4 1.436(3)
O14 Cl4 1.386(3)
O15 Cl4 1.411(3)
O16 Cl4 1.417(3)

loop_
_geom_hbond_atom_site_label_D
_geom_hbond_atom_site_label_H
_geom_hbond_atom_site_label_A
_geom_hbond_distance_DH
_geom_hbond_distance_HA
_geom_hbond_distance_DA
_geom_hbond_angle_DHA
_geom_hbond_site_symmetry_A
N2 H2N O12 0.905(17) 2.16(2) 3.027(4) 159(3) .
N4 H4N O12 0.890(17) 2.337(19) 3.206(4) 165(3) .
N8 H8N O13 0.900(17) 2.46(2) 3.289(5) 153(3) 2_566
N10 H10N O15 0.914(17) 2.098(19) 2.999(4) 168(3) 2_566
O17 H17V O18 0.87(2) 2.15(4) 2.939(6) 151(8) .
O17 H17W O16 0.85(2) 2.52(5) 3.275(5) 147(7) .
O18 H18V O10 0.918(19) 2.26(5) 2.963(5) 134(5) 2_656
O18 H18W O9 0.881(19) 2.11(3) 2.964(5) 164(6) .
